data_7015193
loop_
_publ_author_name
'Beitat, Alexander'
'Foxon, Simon P.'
'Brombach, Christoph-Cornelius'
'Hausmann, Heike'
'Heinemann, Frank W.'
'Hampel, Frank'
'Monkowius, Uwe'
'Hirtenlehner, Christa'
'Kn\"or, G\"unther'
'Schindler, Siegfried'

_publ_section_title
;
 Syntheses, emission properties and intramolecular ligand exchange of
 zinc complexes with ligands belonging to the tmpa family.
;
_journal_issue 18
_journal_name_full 'Dalton transactions (Cambridge, England : 2003)'
_journal_page_first 5090
_journal_page_last 5101
_journal_paper_doi 10.1039/c0dt01339k
_journal_volume 40
_journal_year 2011
_chemical_formula_sum 'C13 H15 Cl2 N3 Zn'
_chemical_formula_weight 349.55
_chemical_name_systematic
;
?
;
_space_group_IT_number 14
_symmetry_cell_setting monoclinic
_symmetry_space_group_name_Hall '-P 2yn'
_symmetry_space_group_name_H-M 'P 1 21/n 1'
_atom_sites_solution_hydrogens geom
_atom_sites_solution_primary direct
_atom_sites_solution_secondary difmap
_audit_creation_method SHELXL-97
_cell_angle_alpha 90.00
_cell_angle_beta 95.2500(10)
_cell_angle_gamma 90.00
_cell_formula_units_Z 4
_cell_length_a 8.50480(10)
_cell_length_b 13.0128(3)
_cell_length_c 13.1424(2)
_cell_measurement_reflns_used 3263
_cell_measurement_temperature 173(2)
_cell_volume 1448.38(4)
_computing_cell_refinement DENZO-SMN
_computing_data_collection 'Nonius Collect'
_computing_data_reduction DENZO-SMN
_computing_molecular_graphics 'SHELXTL NT'
_computing_publication_material 'SHELXTL NT'
_computing_structure_refinement 'SHELXL-97 (Sheldrick, 1997)'
_computing_structure_solution 'SHELXS-97 (Sheldrick, 1990)'
_diffrn_ambient_temperature 173(2)
_diffrn_detector_area_resol_mean 9
_diffrn_measured_fraction_theta_full 0.975
_diffrn_measured_fraction_theta_max 0.975
_diffrn_measurement_device_type 'Nonius KappaCCD'
_diffrn_radiation_monochromator graphite
_diffrn_radiation_source 'fine-focus rotating anode'
_diffrn_radiation_type MoK\a
_diffrn_radiation_wavelength 0.71073
_diffrn_reflns_av_R_equivalents 0.0179
_diffrn_reflns_av_sigmaI/netI 0.0294
_diffrn_reflns_limit_h_max 10
_diffrn_reflns_limit_h_min -9
_diffrn_reflns_limit_k_max 15
_diffrn_reflns_limit_k_min -16
_diffrn_reflns_limit_l_max 17
_diffrn_reflns_limit_l_min -17
_diffrn_reflns_number 5650
_diffrn_reflns_theta_full 27.48
_diffrn_reflns_theta_max 27.48
_diffrn_reflns_theta_min 2.21
_exptl_absorpt_coefficient_mu 2.053
_exptl_absorpt_correction_T_max 0.8210
_exptl_absorpt_correction_T_min 0.6842
_exptl_absorpt_correction_type empirical
_exptl_absorpt_process_details Scalepack
_exptl_crystal_colour colorless
_exptl_crystal_density_diffrn 1.603
_exptl_crystal_density_method 'not measured'
_exptl_crystal_description needle
_exptl_crystal_F_000 712
_exptl_crystal_size_max 0.20
_exptl_crystal_size_mid 0.20
_exptl_crystal_size_min 0.10
_refine_diff_density_max 0.272
_refine_diff_density_min -0.536
_refine_diff_density_rms 0.083
_refine_ls_extinction_method none
_refine_ls_goodness_of_fit_ref 1.122
_refine_ls_hydrogen_treatment 'free isotropic'
_refine_ls_matrix_type full
_refine_ls_number_parameters 232
_refine_ls_number_reflns 3228
_refine_ls_number_restraints 0
_refine_ls_restrained_S_all 1.122
_refine_ls_R_factor_all 0.0311
_refine_ls_R_factor_gt 0.0262
_refine_ls_shift/su_max 0.006
_refine_ls_shift/su_mean 0.001
_refine_ls_structure_factor_coef Fsqd
_refine_ls_weighting_details 'calc w=1/[\s^2^(Fo^2^)+(0.0453P)^2^+0.2094P] where P=(Fo^2^+2Fc^2^)/3'
_refine_ls_weighting_scheme calc
_refine_ls_wR_factor_gt 0.0754
_refine_ls_wR_factor_ref 0.0781
_reflns_number_gt 2878
_reflns_number_total 3228
_reflns_threshold_expression >2sigma(I)
_cod_data_source_file c0dt01339k.txt
_cod_data_source_block ass20
_cod_depositor_comments
;
The following automatic conversions were performed:
'_symmetry_cell_setting' value 'Monoclinic' changed to 'monoclinic'
according to '/home/saulius/struct/CIF-dictionaries/cif_core.dic'
dictionary named 'cif_core.dic' version 2.4.1 from 2010-06-29.

Automatic conversion script
Id: cif_fix_enum 1555 2011-01-17 13:19:09Z saulius 
;
_cod_original_sg_symbol_H-M P2(1)/n
_cod_database_code 7015193

loop_
_symmetry_equiv_pos_as_xyz
'x, y, z'
'-x+1/2, y+1/2, -z+1/2'
'-x, -y, -z'
'x-1/2, -y-1/2, z-1/2'

loop_
_atom_site_label
_atom_site_type_symbol
_atom_site_fract_x
_atom_site_fract_y
_atom_site_fract_z
_atom_site_U_iso_or_equiv
_atom_site_adp_type
_atom_site_occupancy
_atom_site_symmetry_multiplicity
_atom_site_calc_flag
_atom_site_refinement_flags
_atom_site_disorder_assembly
_atom_site_disorder_group
Zn1 Zn 0.15565(2) 0.762452(16) 0.576020(14) 0.02142(9) Uani 1 1 d . . .
Cl1 Cl 0.25774(6) 0.60745(4) 0.53764(4) 0.03958(14) Uani 1 1 d . . .
N1 N 0.15453(17) 0.84414(12) 0.72383(11) 0.0221(3) Uani 1 1 d . . .
C1 C 0.2395(3) 0.78244(18) 0.80589(15) 0.0318(4) Uani 1 1 d . . .
Cl2 Cl 0.02759(5) 0.86129(4) 0.45154(3) 0.02851(12) Uani 1 1 d . . .
N11 N -0.05555(17) 0.70798(12) 0.63624(11) 0.0240(3) Uani 1 1 d . . .
C12 C -0.1434(2) 0.62892(15) 0.59754(14) 0.0276(4) Uani 1 1 d . . .
C13 C -0.2870(2) 0.60347(16) 0.63212(15) 0.0306(4) Uani 1 1 d . . .
C14 C -0.3387(2) 0.65951(17) 0.71238(15) 0.0311(4) Uani 1 1 d . . .
C15 C -0.2469(2) 0.73943(16) 0.75449(16) 0.0286(4) Uani 1 1 d . . .
C16 C -0.1079(2) 0.76382(14) 0.71234(14) 0.0239(4) Uani 1 1 d . . .
C17 C -0.0117(2) 0.85794(15) 0.74357(15) 0.0276(4) Uani 1 1 d . . .
N21 N 0.37603(17) 0.84440(12) 0.59037(11) 0.0232(3) Uani 1 1 d . . .
C22 C 0.4997(2) 0.82611(16) 0.53624(14) 0.0276(4) Uani 1 1 d . . .
C23 C 0.6326(2) 0.88773(17) 0.54317(15) 0.0318(4) Uani 1 1 d . . .
C24 C 0.6396(2) 0.97014(17) 0.60966(16) 0.0328(4) Uani 1 1 d . . .
C25 C 0.5137(2) 0.98766(16) 0.66760(15) 0.0311(4) Uani 1 1 d . . .
C26 C 0.3830(2) 0.92397(15) 0.65567(13) 0.0249(4) Uani 1 1 d . . .
C27 C 0.2363(2) 0.94230(15) 0.71005(15) 0.0273(4) Uani 1 1 d . . .
H27A H 0.263(3) 0.9783(19) 0.7727(18) 0.036(6) Uiso 1 1 d . . .
H27B H 0.160(3) 0.9871(19) 0.6688(17) 0.033(6) Uiso 1 1 d . . .
H17B H -0.018(3) 0.8777(17) 0.8136(17) 0.027(5) Uiso 1 1 d . . .
H17A H -0.054(3) 0.9148(18) 0.7001(16) 0.030(5) Uiso 1 1 d . . .
H14 H -0.431(3) 0.6400(18) 0.7395(17) 0.033(6) Uiso 1 1 d . . .
H15 H -0.278(3) 0.7766(18) 0.8104(17) 0.028(6) Uiso 1 1 d . . .
H12 H -0.099(2) 0.5896(17) 0.5468(15) 0.024(5) Uiso 1 1 d . . .
H13 H -0.342(3) 0.545(2) 0.6024(18) 0.033(6) Uiso 1 1 d . . .
H25 H 0.517(3) 1.0416(19) 0.7142(18) 0.036(6) Uiso 1 1 d . . .
H22 H 0.489(3) 0.7685(18) 0.4937(19) 0.030(6) Uiso 1 1 d . . .
H23 H 0.721(3) 0.8711(19) 0.5014(17) 0.036(6) Uiso 1 1 d . . .
H24 H 0.726(2) 1.0139(18) 0.6151(15) 0.026(5) Uiso 1 1 d . . .
H1C H 0.344(3) 0.7785(19) 0.7925(18) 0.034(6) Uiso 1 1 d . . .
H1B H 0.231(3) 0.819(2) 0.875(2) 0.044(6) Uiso 1 1 d . . .
H1A H 0.181(3) 0.713(2) 0.8103(18) 0.041(7) Uiso 1 1 d . . .

loop_
_atom_site_aniso_label
_atom_site_aniso_U_11
_atom_site_aniso_U_22
_atom_site_aniso_U_33
_atom_site_aniso_U_23
_atom_site_aniso_U_13
_atom_site_aniso_U_12
Zn1 0.02013(14) 0.02322(14) 0.02115(13) -0.00256(7) 0.00328(9) -0.00202(7)
Cl1 0.0358(3) 0.0260(3) 0.0589(3) -0.0105(2) 0.0146(2) -0.0003(2)
N1 0.0211(7) 0.0228(8) 0.0221(7) -0.0009(6) 0.0008(6) 0.0015(6)
C1 0.0301(11) 0.0391(12) 0.0255(9) 0.0050(8) -0.0015(8) 0.0050(9)
Cl2 0.0225(2) 0.0377(3) 0.0252(2) 0.00469(17) 0.00138(16) -0.00191(17)
N11 0.0234(8) 0.0269(8) 0.0220(7) 0.0009(6) 0.0043(6) -0.0013(6)
C12 0.0294(10) 0.0285(10) 0.0253(8) 0.0001(7) 0.0043(7) -0.0032(8)
C13 0.0273(10) 0.0320(11) 0.0322(9) 0.0037(8) 0.0019(7) -0.0061(8)
C14 0.0230(9) 0.0388(12) 0.0323(9) 0.0095(8) 0.0070(8) -0.0007(8)
C15 0.0261(10) 0.0351(11) 0.0259(9) 0.0035(8) 0.0089(7) 0.0044(8)
C16 0.0226(9) 0.0279(10) 0.0214(8) 0.0028(7) 0.0026(7) 0.0016(7)
C17 0.0257(9) 0.0292(10) 0.0287(9) -0.0053(8) 0.0065(7) 0.0028(8)
N21 0.0201(7) 0.0251(8) 0.0240(7) 0.0005(6) 0.0002(6) -0.0017(6)
C22 0.0242(9) 0.0323(10) 0.0261(8) 0.0038(8) 0.0018(7) 0.0019(8)
C23 0.0212(9) 0.0399(12) 0.0341(9) 0.0124(9) 0.0017(7) 0.0012(8)
C24 0.0217(9) 0.0342(11) 0.0409(10) 0.0130(9) -0.0066(8) -0.0063(8)
C25 0.0277(10) 0.0271(10) 0.0369(10) 0.0008(8) -0.0052(8) -0.0052(8)
C26 0.0233(9) 0.0250(9) 0.0254(8) 0.0014(7) -0.0034(7) -0.0002(7)
C27 0.0259(9) 0.0231(9) 0.0324(9) -0.0058(8) 0.0002(7) -0.0017(7)

loop_
_atom_type_symbol
_atom_type_description
_atom_type_scat_dispersion_real
_atom_type_scat_dispersion_imag
_atom_type_scat_source
C C 0.0033 0.0016 'International Tables Vol C Tables 4.2.6.8 and 6.1.1.4'
H H 0.0000 0.0000 'International Tables Vol C Tables 4.2.6.8 and 6.1.1.4'
N N 0.0061 0.0033 'International Tables Vol C Tables 4.2.6.8 and 6.1.1.4'
Cl Cl 0.1484 0.1585 'International Tables Vol C Tables 4.2.6.8 and 6.1.1.4'
Zn Zn 0.2839 1.4301 'International Tables Vol C Tables 4.2.6.8 and 6.1.1.4'

loop_
_geom_angle_atom_site_label_1
_geom_angle_atom_site_label_2
_geom_angle_atom_site_label_3
_geom_angle
_geom_angle_site_symmetry_1
_geom_angle_site_symmetry_3
_geom_angle_publ_flag
N11 Zn1 N21 152.01(6) . . ?
N11 Zn1 N1 76.37(6) . . ?
N21 Zn1 N1 76.04(6) . . ?
N11 Zn1 Cl1 97.95(5) . . ?
N21 Zn1 Cl1 96.44(4) . . ?
N1 Zn1 Cl1 130.80(4) . . ?
N11 Zn1 Cl2 95.16(4) . . ?
N21 Zn1 Cl2 97.97(4) . . ?
N1 Zn1 Cl2 108.58(4) . . ?
Cl1 Zn1 Cl2 120.62(2) . . ?
C17 N1 C27 112.80(14) . . ?
C17 N1 C1 110.54(15) . . ?
C27 N1 C1 110.84(16) . . ?
C17 N1 Zn1 107.13(10) . . ?
C27 N1 Zn1 105.56(11) . . ?
C1 N1 Zn1 109.75(12) . . ?
C12 N11 C16 118.99(16) . . ?
C12 N11 Zn1 124.59(12) . . ?
C16 N11 Zn1 116.16(12) . . ?
N11 C12 C13 122.44(18) . . ?
C12 C13 C14 118.39(19) . . ?
C15 C14 C13 119.50(18) . . ?
C14 C15 C16 118.81(18) . . ?
N11 C16 C15 121.73(18) . . ?
N11 C16 C17 115.63(16) . . ?
C15 C16 C17 122.53(17) . . ?
N1 C17 C16 111.03(15) . . ?
C26 N21 C22 118.97(16) . . ?
C26 N21 Zn1 115.19(12) . . ?
C22 N21 Zn1 125.73(13) . . ?
N21 C22 C23 122.51(19) . . ?
C24 C23 C22 118.65(19) . . ?
C23 C24 C25 118.94(18) . . ?
C26 C25 C24 119.43(19) . . ?
N21 C26 C25 121.47(18) . . ?
N21 C26 C27 115.70(16) . . ?
C25 C26 C27 122.74(18) . . ?
N1 C27 C26 109.89(15) . . ?

loop_
_geom_bond_atom_site_label_1
_geom_bond_atom_site_label_2
_geom_bond_distance
_geom_bond_site_symmetry_2
_geom_bond_publ_flag
Zn1 N11 2.1483(15) . ?
Zn1 N21 2.1497(15) . ?
Zn1 N1 2.2151(14) . ?
Zn1 Cl1 2.2709(5) . ?
Zn1 Cl2 2.2783(5) . ?
N1 C17 1.472(2) . ?
N1 C27 1.473(2) . ?
N1 C1 1.479(2) . ?
N11 C12 1.344(2) . ?
N11 C16 1.345(2) . ?
C12 C13 1.382(3) . ?
C13 C14 1.387(3) . ?
C14 C15 1.385(3) . ?
C15 C16 1.387(3) . ?
C16 C17 1.509(3) . ?
N21 C26 1.343(2) . ?
N21 C22 1.343(2) . ?
C22 C23 1.383(3) . ?
C23 C24 1.381(3) . ?
C24 C25 1.389(3) . ?
C25 C26 1.384(3) . ?
C26 C27 1.512(3) . ?

loop_
_geom_torsion_atom_site_label_1
_geom_torsion_atom_site_label_2
_geom_torsion_atom_site_label_3
_geom_torsion_atom_site_label_4
_geom_torsion
_geom_torsion_site_symmetry_1
_geom_torsion_site_symmetry_2
_geom_torsion_site_symmetry_3
_geom_torsion_site_symmetry_4
_geom_torsion_publ_flag
N11 Zn1 N1 C17 -29.99(11) . . . . ?
N21 Zn1 N1 C17 154.79(12) . . . . ?
Cl1 Zn1 N1 C17 -118.77(11) . . . . ?
Cl2 Zn1 N1 C17 60.94(12) . . . . ?
N11 Zn1 N1 C27 -150.44(12) . . . . ?
N21 Zn1 N1 C27 34.33(11) . . . . ?
Cl1 Zn1 N1 C27 120.78(10) . . . . ?
Cl2 Zn1 N1 C27 -59.51(11) . . . . ?
N11 Zn1 N1 C1 90.06(13) . . . . ?
N21 Zn1 N1 C1 -85.17(13) . . . . ?
Cl1 Zn1 N1 C1 1.28(15) . . . . ?
Cl2 Zn1 N1 C1 -179.01(12) . . . . ?
N21 Zn1 N11 C12 -159.43(14) . . . . ?
N1 Zn1 N11 C12 -169.34(15) . . . . ?
Cl1 Zn1 N11 C12 -39.17(15) . . . . ?
Cl2 Zn1 N11 C12 82.76(14) . . . . ?
N21 Zn1 N11 C16 26.5(2) . . . . ?
N1 Zn1 N11 C16 16.61(13) . . . . ?
Cl1 Zn1 N11 C16 146.77(12) . . . . ?
Cl2 Zn1 N11 C16 -91.29(13) . . . . ?
C16 N11 C12 C13 0.9(3) . . . . ?
Zn1 N11 C12 C13 -173.03(14) . . . . ?
N11 C12 C13 C14 -2.5(3) . . . . ?
C12 C13 C14 C15 0.8(3) . . . . ?
C13 C14 C15 C16 2.5(3) . . . . ?
C12 N11 C16 C15 2.6(3) . . . . ?
Zn1 N11 C16 C15 176.99(14) . . . . ?
C12 N11 C16 C17 -173.56(16) . . . . ?
Zn1 N11 C16 C17 0.8(2) . . . . ?
C14 C15 C16 N11 -4.2(3) . . . . ?
C14 C15 C16 C17 171.63(18) . . . . ?
C27 N1 C17 C16 155.26(15) . . . . ?
C1 N1 C17 C16 -80.01(19) . . . . ?
Zn1 N1 C17 C16 39.53(17) . . . . ?
N11 C16 C17 N1 -28.2(2) . . . . ?
C15 C16 C17 N1 155.64(17) . . . . ?
N11 Zn1 N21 C26 -30.1(2) . . . . ?
N1 Zn1 N21 C26 -20.15(12) . . . . ?
Cl1 Zn1 N21 C26 -150.66(12) . . . . ?
Cl2 Zn1 N21 C26 87.11(12) . . . . ?
N11 Zn1 N21 C22 153.90(14) . . . . ?
N1 Zn1 N21 C22 163.82(15) . . . . ?
Cl1 Zn1 N21 C22 33.32(15) . . . . ?
Cl2 Zn1 N21 C22 -88.91(14) . . . . ?
C26 N21 C22 C23 -1.7(3) . . . . ?
Zn1 N21 C22 C23 174.18(13) . . . . ?
N21 C22 C23 C24 1.2(3) . . . . ?
C22 C23 C24 C25 0.5(3) . . . . ?
C23 C24 C25 C26 -1.6(3) . . . . ?
C22 N21 C26 C25 0.6(3) . . . . ?
Zn1 N21 C26 C25 -175.75(14) . . . . ?
C22 N21 C26 C27 177.31(16) . . . . ?
Zn1 N21 C26 C27 1.0(2) . . . . ?
C24 C25 C26 N21 1.1(3) . . . . ?
C24 C25 C26 C27 -175.46(17) . . . . ?
C17 N1 C27 C26 -160.69(14) . . . . ?
C1 N1 C27 C26 74.75(19) . . . . ?
Zn1 N1 C27 C26 -44.03(16) . . . . ?
N21 C26 C27 N1 30.3(2) . . . . ?
C25 C26 C27 N1 -152.95(17) . . . . ?
